data_7241408
loop_
_publ_author_name
'Lv, Wen-Ting'
'Liu, Xiao-Xu'
'Dai, Xia-Lin'
'Long, Xiangtian'
'Chen, Jia-Mei'

_publ_section_title
;
 A 5-fluorouracil-kaempferol drug-drug cocrystal: ternary phase diagram,
 characterization and property evaluation
;
_journal_name_full CrystEngComm
_journal_paper_doi 10.1039/D0CE01289K
_journal_year 2020
_chemical_formula_moiety 'C4 H3 F N2 O2, C15 H10 O6'
_chemical_formula_sum 'C19 H13 F N2 O8'
_chemical_formula_weight 416.31
_space_group_crystal_system monoclinic
_space_group_IT_number 14
_space_group_name_Hall '-P 2yn'
_space_group_name_H-M_alt 'P 1 21/n 1'
_atom_sites_solution_hydrogens geom
_audit_creation_date 2020-02-04
_audit_creation_method
;
Olex2 1.2
(compiled 2018.05.29 svn.r3508 for OlexSys, GUI svn.r5506)
;
_audit_update_record
;
2020-10-08 deposited with the CCDC.	2020-10-16 downloaded from the CCDC.
;
_cell_angle_alpha 90
_cell_angle_beta 101.212(2)
_cell_angle_gamma 90
_cell_formula_units_Z 4
_cell_length_a 7.16340(10)
_cell_length_b 17.9692(3)
_cell_length_c 13.1115(2)
_cell_measurement_reflns_used 7103
_cell_measurement_temperature 150.01(10)
_cell_measurement_theta_max 79.0650
_cell_measurement_theta_min 4.1960
_cell_volume 1655.51(5)
_computing_cell_refinement 'CrysAlisPro 1.171.39.35c (Rigaku OD, 2017)'
_computing_data_collection 'CrysAlisPro 1.171.39.35c (Rigaku OD, 2017)'
_computing_data_reduction 'CrysAlisPro 1.171.39.35c (Rigaku OD, 2017)'
_computing_molecular_graphics 'Olex2 (Dolomanov et al., 2009)'
_computing_publication_material 'Olex2 (Dolomanov et al., 2009)'
_computing_structure_refinement 'ShelXL (Sheldrick, 2015)'
_computing_structure_solution 'SHELXT 2014/5 (Sheldrick, 2014)'
_diffrn_ambient_environment N~2~
_diffrn_ambient_temperature 150.01(10)
_diffrn_detector 'CCD plate'
_diffrn_measured_fraction_theta_full 1.000
_diffrn_measured_fraction_theta_max 0.977
_diffrn_measurement_details
;
List of Runs (angles in degrees, time in seconds):

  # Type    Start    End  Width  t~exp~   \w     \q     \k     \f   Frames
#--------------------------------------------------------------------------
  1  \w      2.00  28.00   0.50    0.50    --    0.00  57.00-120.00   52
  2  \w    -14.00  88.00   0.50    0.50    --    0.00  57.00  30.00  204
  3  \w      3.00  79.00   0.50    0.50    --    0.00  57.00-150.00  152
  4  \w     78.00 140.00   0.50    0.50    --  106.20 -82.00 120.00  124
  5  \w     74.00 194.00   0.50    0.50    --  106.20  30.00  30.00  240
  6  \w     19.00  45.00   0.50    0.50    --  106.20 -77.00 -60.00   52
  7  \w     82.00 134.00   0.50    0.50    --  106.20 -61.00 -60.00  104
  8  \w     49.00 127.00   0.50    0.50    --  106.20 -77.00 -60.00  156
  9  \w     94.00 120.00   0.50    0.50    --  106.20  82.00  30.00   52
 10  \w    127.00 194.00   0.50    0.50    --  106.20  82.00  30.00  134
 11  \w     21.00  88.00   0.50    0.50    --  106.20 -45.00  90.00  134
 12  \w     18.00  79.00   0.50    0.50    --  106.20 -61.00 -60.00  122
 13  \w     78.00 122.00   0.50    0.50    --  106.20  45.00  30.00   88
 14  \w     20.00 117.00   0.50    0.50    --  106.20 -30.00 120.00  194
;
_diffrn_measurement_device 'four-circle diffractometer'
_diffrn_measurement_device_type 'XtaLAB AFC12 (RINC): Kappa dual home/near'
_diffrn_measurement_method '\w scans'
_diffrn_orient_matrix_type 'CrysAlisPro convention (1999,Acta A55,543-557)'
_diffrn_orient_matrix_UB_11 0.0667043000
_diffrn_orient_matrix_UB_12 0.0755609000
_diffrn_orient_matrix_UB_13 -0.0350871000
_diffrn_orient_matrix_UB_21 0.2053439000
_diffrn_orient_matrix_UB_22 -0.0178834000
_diffrn_orient_matrix_UB_23 0.0548496000
_diffrn_orient_matrix_UB_31 0.0380825000
_diffrn_orient_matrix_UB_32 -0.0362937000
_diffrn_orient_matrix_UB_33 -0.1005645000
_diffrn_radiation_monochromator mirror
_diffrn_radiation_probe x-ray
_diffrn_radiation_type CuK\a
_diffrn_radiation_wavelength 1.54184
_diffrn_reflns_av_R_equivalents 0.0436
_diffrn_reflns_av_unetI/netI 0.0426
_diffrn_reflns_Laue_measured_fraction_full 1.000
_diffrn_reflns_Laue_measured_fraction_max 0.977
_diffrn_reflns_limit_h_max 8
_diffrn_reflns_limit_h_min -8
_diffrn_reflns_limit_k_max 15
_diffrn_reflns_limit_k_min -22
_diffrn_reflns_limit_l_max 15
_diffrn_reflns_limit_l_min -16
_diffrn_reflns_number 10951
_diffrn_reflns_point_group_measured_fraction_full 1.000
_diffrn_reflns_point_group_measured_fraction_max 0.977
_diffrn_reflns_theta_full 67.684
_diffrn_reflns_theta_max 79.457
_diffrn_reflns_theta_min 4.227
_diffrn_source 'micro-focus sealed X-ray tube'
_diffrn_source_type 'Rigaku (Cu) X-ray Source'
_exptl_absorpt_coefficient_mu 1.206
_exptl_absorpt_correction_T_max 1.00000
_exptl_absorpt_correction_T_min 0.32627
_exptl_absorpt_correction_type multi-scan
_exptl_absorpt_process_details
;
CrysAlisPro 1.171.39.35c (Rigaku Oxford Diffraction, 2017)
Empirical absorption correction using spherical harmonics,
 implemented in SCALE3 ABSPACK scaling algorithm.
;
_exptl_crystal_density_diffrn 1.670
_exptl_crystal_description black
_exptl_crystal_F_000 856
_exptl_crystal_size_max 0.08
_exptl_crystal_size_mid 0.05
_exptl_crystal_size_min 0.01
_refine_diff_density_max 0.218
_refine_diff_density_min -0.416
_refine_diff_density_rms 0.086
_refine_ls_extinction_method none
_refine_ls_goodness_of_fit_ref 1.069
_refine_ls_hydrogen_treatment constr
_refine_ls_matrix_type full
_refine_ls_number_parameters 275
_refine_ls_number_reflns 3513
_refine_ls_number_restraints 0
_refine_ls_restrained_S_all 1.069
_refine_ls_R_factor_all 0.0467
_refine_ls_R_factor_gt 0.0438
_refine_ls_shift/su_max 0.001
_refine_ls_shift/su_mean 0.000
_refine_ls_structure_factor_coef Fsqd
_refine_ls_weighting_details 'w=1/[\s^2^(Fo^2^)+(0.0624P)^2^+0.6983P] where P=(Fo^2^+2Fc^2^)/3'
_refine_ls_weighting_scheme calc
_refine_ls_wR_factor_gt 0.1172
_refine_ls_wR_factor_ref 0.1197
_reflns_Friedel_coverage 0.000
_reflns_number_gt 3222
_reflns_number_total 3513
_reflns_threshold_expression 'I > 2\s(I)'
_cod_data_source_file d0ce01289k2.cif
_cod_data_source_block 20190516-2
_cod_database_code 7241408
_shelx_shelxl_version_number 2016/6
_shelx_space_group_comment
;
The symmetry employed for this shelxl refinement is uniquely defined
by the following loop, which should always be used as a source of
symmetry information in preference to the above space-group names.
They are only intended as comments.
;
_reflns_odcompleteness_completeness 99.89
_reflns_odcompleteness_iscentric 1
_reflns_odcompleteness_theta 74.33
_olex2_refinement_description
;
1. Fixed Uiso
 At 1.2 times of:
  All C(H) groups, All N(H) groups
 At 1.5 times of:
  All O(H) groups
2.a Aromatic/amide H refined with riding coordinates:
 N1(H1A), N2(H2B), C18(H18), C11(H11), C12(H12), C14(H14), C6(H6A), C2(H2A),
 C15(H15)
2.b Idealised tetrahedral OH refined as rotating group:
 O6(H6), O5(H5), O1(H1), O2(H2)
;
_olex2_submission_special_instructions 'No special instructions were received'
_oxdiff_exptl_absorpt_empirical_details
;
Empirical correction (ABSPACK) includes:
- Absorption correction using spherical harmonics
- Frame scaling
;
_oxdiff_exptl_absorpt_empirical_full_max 2.122
_oxdiff_exptl_absorpt_empirical_full_min 0.459

loop_
_space_group_symop_operation_xyz
'x, y, z'
'-x+1/2, y+1/2, -z+1/2'
'-x, -y, -z'
'x-1/2, -y-1/2, z-1/2'

loop_
_atom_site_label
_atom_site_type_symbol
_atom_site_fract_x
_atom_site_fract_y
_atom_site_fract_z
_atom_site_U_iso_or_equiv
_atom_site_adp_type
_atom_site_occupancy
_atom_site_site_symmetry_order
_atom_site_calc_flag
_atom_site_refinement_flags_posn
_atom_site_refinement_flags_adp
_atom_site_refinement_flags_occupancy
_atom_site_disorder_assembly
_atom_site_disorder_group
F1 F 0.71379(16) 0.18681(6) 0.74808(8) 0.0335(3) Uani 1 1 d . . . . .
O8 O 0.65315(17) 0.02296(6) 0.40228(9) 0.0276(3) Uani 1 1 d . . . . .
O7 O 0.56392(16) 0.24423(6) 0.55337(9) 0.0254(3) Uani 1 1 d . . . . .
N1 N 0.61129(18) 0.13300(7) 0.48062(10) 0.0205(3) Uani 1 1 d . . . . .
H1A H 0.562178 0.151229 0.420764 0.025 Uiso 1 1 calc R . . . .
N2 N 0.75501(19) 0.03397(7) 0.57751(10) 0.0225(3) Uani 1 1 d . . . . .
H2B H 0.801373 -0.010326 0.582125 0.027 Uiso 1 1 calc R . . . .
C19 C 0.6729(2) 0.06039(8) 0.48198(12) 0.0205(3) Uani 1 1 d . . . . .
C16 C 0.6198(2) 0.17958(8) 0.56471(12) 0.0197(3) Uani 1 1 d . . . . .
C18 C 0.7669(2) 0.07506(9) 0.66666(12) 0.0232(3) Uani 1 1 d . . . . .
H18 H 0.820693 0.054262 0.730575 0.028 Uiso 1 1 calc R . . . .
C17 C 0.7015(2) 0.14474(9) 0.66213(12) 0.0224(3) Uani 1 1 d . . . . .
O3 O 0.10946(14) 0.64676(5) 0.53120(8) 0.0179(2) Uani 1 1 d . . . . .
O6 O 0.48751(15) 0.34489(6) 0.68869(8) 0.0205(2) Uani 1 1 d . . . . .
H6 H 0.510067 0.311731 0.649861 0.031 Uiso 1 1 calc GR . . . .
O5 O 0.10961(16) 0.54999(6) 0.28850(8) 0.0223(2) Uani 1 1 d . . . . .
H5 H 0.032241 0.555891 0.234158 0.033 Uiso 1 1 calc GR . . . .
O1 O -0.14055(16) 0.87893(6) 0.61205(8) 0.0230(2) Uani 1 1 d . . . . .
H1 H -0.103616 0.863362 0.671327 0.035 Uiso 1 1 calc GR . . . .
O4 O -0.04711(17) 0.68371(6) 0.22134(8) 0.0249(3) Uani 1 1 d . . . . .
O2 O -0.17489(18) 0.81469(6) 0.26148(8) 0.0257(3) Uani 1 1 d . . . . .
H2 H -0.144794 0.780955 0.225776 0.039 Uiso 1 1 calc GR . . . .
C5 C 0.02093(19) 0.71195(8) 0.49848(11) 0.0163(3) Uani 1 1 d . . . . .
C10 C 0.22677(19) 0.52611(8) 0.51889(11) 0.0164(3) Uani 1 1 d . . . . .
C13 C 0.40146(19) 0.40335(8) 0.63060(11) 0.0165(3) Uani 1 1 d . . . . .
C4 C -0.0335(2) 0.72729(8) 0.39243(11) 0.0170(3) Uani 1 1 d . . . . .
C1 C -0.0998(2) 0.82805(8) 0.54257(11) 0.0178(3) Uani 1 1 d . . . . .
C8 C 0.0827(2) 0.60317(8) 0.35839(11) 0.0178(3) Uani 1 1 d . . . . .
C7 C -0.0015(2) 0.67278(8) 0.31801(11) 0.0182(3) Uani 1 1 d . . . . .
C11 C 0.2697(2) 0.52657(8) 0.62803(11) 0.0183(3) Uani 1 1 d . . . . .
H11 H 0.240411 0.568286 0.663840 0.022 Uiso 1 1 calc R . . . .
C9 C 0.13685(19) 0.59183(8) 0.46318(11) 0.0166(3) Uani 1 1 d . . . . .
C12 C 0.3551(2) 0.46573(8) 0.68312(11) 0.0190(3) Uani 1 1 d . . . . .
H12 H 0.381506 0.466663 0.755414 0.023 Uiso 1 1 calc R . . . .
C14 C 0.3582(2) 0.40112(8) 0.52233(11) 0.0182(3) Uani 1 1 d . . . . .
H14 H 0.387580 0.359168 0.487004 0.022 Uiso 1 1 calc R . . . .
C3 C -0.1215(2) 0.79694(8) 0.36326(11) 0.0183(3) Uani 1 1 d . . . . .
C6 C -0.0108(2) 0.76094(8) 0.57494(11) 0.0182(3) Uani 1 1 d . . . . .
H6A H 0.025835 0.749407 0.645133 0.022 Uiso 1 1 calc R . . . .
C2 C -0.1536(2) 0.84705(8) 0.43741(11) 0.0192(3) Uani 1 1 d . . . . .
H2A H -0.210127 0.892798 0.417936 0.023 Uiso 1 1 calc R . . . .
C15 C 0.2709(2) 0.46200(8) 0.46757(11) 0.0188(3) Uani 1 1 d . . . . .
H15 H 0.241080 0.460163 0.395340 0.023 Uiso 1 1 calc R . . . .

loop_
_atom_site_aniso_label
_atom_site_aniso_U_11
_atom_site_aniso_U_22
_atom_site_aniso_U_33
_atom_site_aniso_U_23
_atom_site_aniso_U_13
_atom_site_aniso_U_12
F1 0.0480(6) 0.0318(5) 0.0198(5) -0.0062(4) 0.0043(4) 0.0081(4)
O8 0.0385(7) 0.0197(5) 0.0229(6) -0.0041(4) 0.0021(5) 0.0038(5)
O7 0.0318(6) 0.0167(5) 0.0269(6) -0.0008(4) 0.0041(4) 0.0060(4)
N1 0.0265(6) 0.0165(6) 0.0173(6) 0.0020(5) 0.0014(5) 0.0036(5)
N2 0.0297(7) 0.0150(6) 0.0224(7) 0.0030(5) 0.0045(5) 0.0039(5)
C19 0.0239(7) 0.0164(7) 0.0208(7) 0.0004(5) 0.0033(5) 0.0006(5)
C16 0.0197(7) 0.0177(7) 0.0217(7) -0.0005(6) 0.0040(5) -0.0003(5)
C18 0.0282(8) 0.0237(7) 0.0177(7) 0.0035(6) 0.0043(6) 0.0013(6)
C17 0.0267(7) 0.0236(8) 0.0170(7) -0.0018(6) 0.0047(6) 0.0003(6)
O3 0.0234(5) 0.0128(5) 0.0167(5) 0.0004(4) 0.0014(4) 0.0036(4)
O6 0.0285(6) 0.0143(5) 0.0171(5) 0.0009(4) 0.0006(4) 0.0055(4)
O5 0.0306(6) 0.0190(5) 0.0157(5) -0.0031(4) 0.0009(4) 0.0054(4)
O1 0.0363(6) 0.0150(5) 0.0163(5) -0.0006(4) 0.0014(4) 0.0059(4)
O4 0.0374(6) 0.0220(6) 0.0140(5) 0.0001(4) 0.0013(4) 0.0041(4)
O2 0.0401(7) 0.0198(5) 0.0146(5) 0.0010(4) -0.0010(4) 0.0062(5)
C5 0.0178(6) 0.0123(6) 0.0178(7) 0.0020(5) 0.0010(5) 0.0002(5)
C10 0.0159(6) 0.0156(7) 0.0173(7) 0.0006(5) 0.0024(5) -0.0006(5)
C13 0.0173(6) 0.0139(6) 0.0177(7) 0.0025(5) 0.0020(5) 0.0004(5)
C4 0.0193(7) 0.0151(7) 0.0159(7) -0.0004(5) 0.0016(5) -0.0005(5)
C1 0.0195(7) 0.0138(6) 0.0194(7) -0.0022(5) 0.0020(5) -0.0008(5)
C8 0.0194(7) 0.0152(7) 0.0187(7) -0.0018(5) 0.0038(5) -0.0002(5)
C7 0.0196(7) 0.0180(7) 0.0158(7) 0.0015(5) 0.0008(5) -0.0006(5)
C11 0.0207(7) 0.0157(7) 0.0177(7) -0.0026(5) 0.0017(5) 0.0008(5)
C9 0.0175(6) 0.0138(6) 0.0185(7) -0.0012(5) 0.0035(5) -0.0008(5)
C12 0.0220(7) 0.0182(7) 0.0156(6) -0.0010(5) 0.0006(5) -0.0003(5)
C14 0.0221(7) 0.0150(7) 0.0178(7) -0.0017(5) 0.0043(5) 0.0019(5)
C3 0.0210(7) 0.0172(7) 0.0155(7) 0.0024(5) 0.0004(5) -0.0001(5)
C6 0.0222(7) 0.0153(7) 0.0161(6) 0.0011(5) 0.0009(5) -0.0001(5)
C2 0.0230(7) 0.0140(6) 0.0191(7) 0.0020(5) 0.0004(5) 0.0013(5)
C15 0.0222(7) 0.0192(7) 0.0150(6) 0.0000(5) 0.0034(5) 0.0010(5)

loop_
_atom_type_symbol
_atom_type_description
_atom_type_scat_dispersion_real
_atom_type_scat_dispersion_imag
_atom_type_scat_source
C C 0.0181 0.0091 'International Tables Vol C Tables 4.2.6.8 and 6.1.1.4'
H H 0.0000 0.0000 'International Tables Vol C Tables 4.2.6.8 and 6.1.1.4'
F F 0.0727 0.0534 'International Tables Vol C Tables 4.2.6.8 and 6.1.1.4'
N N 0.0311 0.0180 'International Tables Vol C Tables 4.2.6.8 and 6.1.1.4'
O O 0.0492 0.0322 'International Tables Vol C Tables 4.2.6.8 and 6.1.1.4'

loop_
_geom_angle_atom_site_label_1
_geom_angle_atom_site_label_2
_geom_angle_atom_site_label_3
_geom_angle
_geom_angle_site_symmetry_1
_geom_angle_site_symmetry_3
_geom_angle_publ_flag
C19 N1 H1A 116.5 . . ?
C16 N1 H1A 116.5 . . ?
C16 N1 C19 127.01(13) . . ?
C19 N2 H2B 118.6 . . ?
C19 N2 C18 122.71(13) . . ?
C18 N2 H2B 118.6 . . ?
O8 C19 N1 121.66(14) . . ?
O8 C19 N2 123.34(14) . . ?
N2 C19 N1 115.00(13) . . ?
O7 C16 N1 121.03(14) . . ?
O7 C16 C17 125.80(14) . . ?
N1 C16 C17 113.16(13) . . ?
N2 C18 H18 119.9 . . ?
C17 C18 N2 120.29(14) . . ?
C17 C18 H18 119.9 . . ?
F1 C17 C16 116.59(13) . . ?
C18 C17 F1 121.65(14) . . ?
C18 C17 C16 121.73(14) . . ?
C5 O3 C9 122.13(11) . . ?
C13 O6 H6 109.5 . . ?
C8 O5 H5 109.5 . . ?
C1 O1 H1 109.5 . . ?
C3 O2 H2 109.5 . . ?
O3 C5 C4 120.42(13) . . ?
O3 C5 C6 116.79(12) . . ?
C6 C5 C4 122.79(13) . . ?
C11 C10 C9 119.34(13) . . ?
C15 C10 C11 117.98(13) . . ?
C15 C10 C9 122.69(13) . . ?
O6 C13 C12 117.89(12) . . ?
O6 C13 C14 122.04(13) . . ?
C12 C13 C14 120.07(13) . . ?
C5 C4 C7 119.52(13) . . ?
C5 C4 C3 117.75(13) . . ?
C3 C4 C7 122.73(13) . . ?
O1 C1 C6 121.53(13) . . ?
O1 C1 C2 116.19(12) . . ?
C6 C1 C2 122.28(14) . . ?
O5 C8 C7 117.67(12) . . ?
O5 C8 C9 121.40(13) . . ?
C9 C8 C7 120.92(13) . . ?
O4 C7 C4 122.27(13) . . ?
O4 C7 C8 120.75(13) . . ?
C4 C7 C8 116.97(13) . . ?
C10 C11 H11 119.5 . . ?
C12 C11 C10 120.92(13) . . ?
C12 C11 H11 119.5 . . ?
O3 C9 C10 111.08(12) . . ?
C8 C9 O3 119.87(12) . . ?
C8 C9 C10 129.05(13) . . ?
C13 C12 H12 119.9 . . ?
C11 C12 C13 120.14(13) . . ?
C11 C12 H12 119.9 . . ?
C13 C14 H14 120.2 . . ?
C15 C14 C13 119.51(13) . . ?
C15 C14 H14 120.2 . . ?
O2 C3 C4 119.95(13) . . ?
O2 C3 C2 119.22(13) . . ?
C2 C3 C4 120.83(13) . . ?
C5 C6 C1 117.37(13) . . ?
C5 C6 H6A 121.3 . . ?
C1 C6 H6A 121.3 . . ?
C1 C2 H2A 120.5 . . ?
C3 C2 C1 118.96(13) . . ?
C3 C2 H2A 120.5 . . ?
C10 C15 H15 119.3 . . ?
C14 C15 C10 121.36(13) . . ?
C14 C15 H15 119.3 . . ?

loop_
_geom_bond_atom_site_label_1
_geom_bond_atom_site_label_2
_geom_bond_distance
_geom_bond_site_symmetry_2
_geom_bond_publ_flag
F1 C17 1.3455(17) . ?
O8 C19 1.2276(19) . ?
O7 C16 1.2283(18) . ?
N1 H1A 0.8600 . ?
N1 C19 1.3763(19) . ?
N1 C16 1.3761(19) . ?
N2 H2B 0.8600 . ?
N2 C19 1.362(2) . ?
N2 C18 1.371(2) . ?
C16 C17 1.440(2) . ?
C18 H18 0.9300 . ?
C18 C17 1.334(2) . ?
O3 C5 1.3612(16) . ?
O3 C9 1.3697(17) . ?
O6 H6 0.8200 . ?
O6 C13 1.3715(16) . ?
O5 H5 0.8200 . ?
O5 C8 1.3634(17) . ?
O1 H1 0.8200 . ?
O1 C1 1.3619(17) . ?
O4 C7 1.2613(18) . ?
O2 H2 0.8200 . ?
O2 C3 1.3530(17) . ?
C5 C4 1.3967(19) . ?
C5 C6 1.386(2) . ?
C10 C11 1.404(2) . ?
C10 C9 1.4698(19) . ?
C10 C15 1.401(2) . ?
C13 C12 1.389(2) . ?
C13 C14 1.3935(19) . ?
C4 C7 1.432(2) . ?
C4 C3 1.4197(19) . ?
C1 C6 1.3910(19) . ?
C1 C2 1.400(2) . ?
C8 C7 1.4438(19) . ?
C8 C9 1.368(2) . ?
C11 H11 0.9300 . ?
C11 C12 1.385(2) . ?
C12 H12 0.9300 . ?
C14 H14 0.9300 . ?
C14 C15 1.389(2) . ?
C3 C2 1.377(2) . ?
C6 H6A 0.9300 . ?
C2 H2A 0.9300 . ?
C15 H15 0.9300 . ?

loop_
_geom_torsion_atom_site_label_1
_geom_torsion_atom_site_label_2
_geom_torsion_atom_site_label_3
_geom_torsion_atom_site_label_4
_geom_torsion
_geom_torsion_site_symmetry_1
_geom_torsion_site_symmetry_2
_geom_torsion_site_symmetry_3
_geom_torsion_site_symmetry_4
_geom_torsion_publ_flag
O7 C16 C17 F1 1.3(2) . . . . ?
O7 C16 C17 C18 -176.76(16) . . . . ?
N1 C16 C17 F1 -179.70(13) . . . . ?
N1 C16 C17 C18 2.2(2) . . . . ?
N2 C18 C17 F1 -178.97(14) . . . . ?
N2 C18 C17 C16 -1.0(2) . . . . ?
C19 N1 C16 O7 178.30(15) . . . . ?
C19 N1 C16 C17 -0.8(2) . . . . ?
C19 N2 C18 C17 -2.0(2) . . . . ?
C16 N1 C19 O8 177.79(15) . . . . ?
C16 N1 C19 N2 -1.9(2) . . . . ?
C18 N2 C19 O8 -176.37(15) . . . . ?
C18 N2 C19 N1 3.3(2) . . . . ?
O3 C5 C4 C7 2.2(2) . . . . ?
O3 C5 C4 C3 -178.62(12) . . . . ?
O3 C5 C6 C1 179.47(12) . . . . ?
O6 C13 C12 C11 179.37(13) . . . . ?
O6 C13 C14 C15 179.96(13) . . . . ?
O5 C8 C7 O4 -0.4(2) . . . . ?
O5 C8 C7 C4 178.38(12) . . . . ?
O5 C8 C9 O3 179.32(12) . . . . ?
O5 C8 C9 C10 -0.3(2) . . . . ?
O1 C1 C6 C5 178.56(13) . . . . ?
O1 C1 C2 C3 -178.04(13) . . . . ?
O2 C3 C2 C1 179.35(13) . . . . ?
C5 O3 C9 C10 -177.12(12) . . . . ?
C5 O3 C9 C8 3.2(2) . . . . ?
C5 C4 C7 O4 -179.73(14) . . . . ?
C5 C4 C7 C8 1.5(2) . . . . ?
C5 C4 C3 O2 179.29(13) . . . . ?
C5 C4 C3 C2 -0.8(2) . . . . ?
C10 C11 C12 C13 0.7(2) . . . . ?
C13 C14 C15 C10 0.6(2) . . . . ?
C4 C5 C6 C1 -0.5(2) . . . . ?
C4 C3 C2 C1 -0.6(2) . . . . ?
C7 C4 C3 O2 -1.5(2) . . . . ?
C7 C4 C3 C2 178.45(14) . . . . ?
C7 C8 C9 O3 0.7(2) . . . . ?
C7 C8 C9 C10 -178.94(13) . . . . ?
C11 C10 C9 O3 0.65(18) . . . . ?
C11 C10 C9 C8 -179.71(14) . . . . ?
C11 C10 C15 C14 -1.4(2) . . . . ?
C9 O3 C5 C4 -4.6(2) . . . . ?
C9 O3 C5 C6 175.41(12) . . . . ?
C9 C10 C11 C12 -179.75(13) . . . . ?
C9 C10 C15 C14 179.13(13) . . . . ?
C9 C8 C7 O4 178.28(14) . . . . ?
C9 C8 C7 C4 -2.9(2) . . . . ?
C12 C13 C14 C15 0.8(2) . . . . ?
C14 C13 C12 C11 -1.5(2) . . . . ?
C3 C4 C7 O4 1.1(2) . . . . ?
C3 C4 C7 C8 -177.69(13) . . . . ?
C6 C5 C4 C7 -177.91(13) . . . . ?
C6 C5 C4 C3 1.3(2) . . . . ?
C6 C1 C2 C3 1.5(2) . . . . ?
C2 C1 C6 C5 -1.0(2) . . . . ?
C15 C10 C11 C12 0.7(2) . . . . ?
C15 C10 C9 O3 -179.86(12) . . . . ?
C15 C10 C9 C8 -0.2(2) . . . . ?
